data_7015508
loop_
_publ_author_name
'Kritchenkov, Andreii S.'
'Bokach, Nadezhda A.'
'Haukka, Matti'
'Kukushkin, Vadim Yu'

_publ_section_title
;
 Unexpectedly efficient activation of push-pull nitriles by a Pt(II)
 center toward dipolar cycloaddition of Z-nitrones.
;
_journal_issue 16
_journal_name_full 'Dalton transactions (Cambridge, England : 2003)'
_journal_page_first 4175
_journal_page_last 4182
_journal_paper_doi 10.1039/c0dt01689f
_journal_volume 40
_journal_year 2011
_chemical_formula_moiety 'C19 H31 Cl2 N5 O Pt'
_chemical_formula_sum 'C19 H31 Cl2 N5 O Pt'
_chemical_formula_weight 611.48
_chemical_name_systematic
;
?
;
_space_group_IT_number 2
_symmetry_cell_setting triclinic
_symmetry_space_group_name_Hall '-P 1'
_symmetry_space_group_name_H-M 'P -1'
_atom_sites_solution_hydrogens geom
_atom_sites_solution_primary direct
_atom_sites_solution_secondary difmap
_audit_creation_method SHELXL-97
_cell_angle_alpha 102.4393(13)
_cell_angle_beta 99.8321(14)
_cell_angle_gamma 102.6972(13)
_cell_formula_units_Z 2
_cell_length_a 8.2227(2)
_cell_length_b 11.0745(3)
_cell_length_c 13.7740(4)
_cell_measurement_reflns_used 6069
_cell_measurement_temperature 100(2)
_cell_measurement_theta_max 30.03
_cell_measurement_theta_min 1.00
_cell_volume 1163.16(6)
_computing_cell_refinement 'Denzo/Scalepack (Otwinowski & Minor, 1997)'
_computing_data_collection 'Collect (Bruker AXS BV, 1997-2008)'
_computing_data_reduction 'Denzo/Scalepack (Otwinowski & Minor, 1997)'
_computing_molecular_graphics 'Diamond v.3.2c (Brandenburg, 2009)'
_computing_publication_material 'SHELXL-97 (Sheldrick, 2008)'
_computing_structure_refinement 'SHELXL-97 (Sheldrick, 2008)'
_computing_structure_solution 'SHELXS-97 (Sheldrick, 2008)'
_diffrn_ambient_temperature 100(2)
_diffrn_detector_area_resol_mean 16
_diffrn_measured_fraction_theta_full 0.997
_diffrn_measured_fraction_theta_max 0.997
_diffrn_measurement_device '62mm x 62mm CCD camera on \k-goniostat'
_diffrn_measurement_device_type 'Bruker KAPPA APEX II CCD'
_diffrn_measurement_method '\f scans and \w scans with \k offset'
_diffrn_radiation_monochromator 'horizontally mounted graphite crystal'
_diffrn_radiation_source 'fine-focus sealed tube'
_diffrn_radiation_type MoK\a
_diffrn_radiation_wavelength 0.71073
_diffrn_reflns_av_R_equivalents 0.0274
_diffrn_reflns_av_sigmaI/netI 0.0298
_diffrn_reflns_limit_h_max 10
_diffrn_reflns_limit_h_min -10
_diffrn_reflns_limit_k_max 14
_diffrn_reflns_limit_k_min -14
_diffrn_reflns_limit_l_max 17
_diffrn_reflns_limit_l_min -17
_diffrn_reflns_number 16522
_diffrn_reflns_theta_full 27.50
_diffrn_reflns_theta_max 27.50
_diffrn_reflns_theta_min 2.71
_exptl_absorpt_coefficient_mu 6.280
_exptl_absorpt_correction_T_max 0.7319
_exptl_absorpt_correction_T_min 0.4011
_exptl_absorpt_correction_type multi-scan
_exptl_absorpt_process_details 'SADABS (Sheldrick, 2008)'
_exptl_crystal_colour yellow
_exptl_crystal_density_diffrn 1.746
_exptl_crystal_density_method 'not measured'
_exptl_crystal_description block
_exptl_crystal_F_000 600
_exptl_crystal_size_max 0.18
_exptl_crystal_size_mid 0.11
_exptl_crystal_size_min 0.05
_refine_diff_density_max 2.177
_refine_diff_density_min -0.898
_refine_diff_density_rms 0.128
_refine_ls_extinction_method none
_refine_ls_goodness_of_fit_ref 1.080
_refine_ls_hydrogen_treatment constr
_refine_ls_matrix_type full
_refine_ls_number_parameters 284
_refine_ls_number_reflns 5325
_refine_ls_number_restraints 73
_refine_ls_restrained_S_all 1.105
_refine_ls_R_factor_all 0.0277
_refine_ls_R_factor_gt 0.0250
_refine_ls_shift/su_max 0.000
_refine_ls_shift/su_mean 0.000
_refine_ls_structure_factor_coef Fsqd
_refine_ls_weighting_details 'calc w=1/[\s^2^(Fo^2^)+(0.0144P)^2^+4.1458P] where P=(Fo^2^+2Fc^2^)/3'
_refine_ls_weighting_scheme calc
_refine_ls_wR_factor_gt 0.0558
_refine_ls_wR_factor_ref 0.0572
_reflns_number_gt 5044
_reflns_number_total 5325
_reflns_threshold_expression >2sigma(I)
_cod_data_source_file c0dt01689f.txt
_cod_data_source_block 1b
_cod_original_cell_volume 1163.15(5)
_cod_database_code 7015508

loop_
_symmetry_equiv_pos_as_xyz
'x, y, z'
'-x, -y, -z'

loop_
_atom_site_label
_atom_site_type_symbol
_atom_site_fract_x
_atom_site_fract_y
_atom_site_fract_z
_atom_site_U_iso_or_equiv
_atom_site_adp_type
_atom_site_occupancy
_atom_site_symmetry_multiplicity
_atom_site_calc_flag
_atom_site_refinement_flags
_atom_site_disorder_assembly
_atom_site_disorder_group
Pt1 Pt 0.986452(16) 0.793885(12) 0.297224(10) 0.01403(5) Uani 1 1 d . . .
Cl1 Cl 0.85400(12) 0.78295(9) 0.13332(7) 0.02217(18) Uani 1 1 d . . .
Cl2 Cl 1.11814(13) 0.79774(10) 0.45965(7) 0.0270(2) Uani 1 1 d . . .
O1 O 1.4142(3) 1.1031(2) 0.3484(2) 0.0173(5) Uani 1 1 d . . .
N4 N 0.8141(4) 0.6372(3) 0.2912(3) 0.0237(7) Uani 1 1 d . A .
C3 C 0.7189(6) 0.5442(4) 0.2892(5) 0.0397(12) Uani 1 1 d D . .
N5A N 0.6159(8) 0.4379(5) 0.2984(6) 0.064(2) Uani 0.90 1 d PD A 1
C6A C 0.4691(10) 0.3705(8) 0.2274(6) 0.0658(19) Uani 0.90 1 d PDU A 1
H6A1 H 0.3757 0.4109 0.2394 0.079 Uiso 0.90 1 calc PR A 1
H6A2 H 0.4355 0.2818 0.2341 0.079 Uiso 0.90 1 calc PR A 1
C7A C 0.4930(10) 0.3676(8) 0.1267(6) 0.0528(19) Uani 0.90 1 d PDU A 1
H7A1 H 0.5117 0.4544 0.1172 0.079 Uiso 0.90 1 calc PR A 1
H7A2 H 0.3908 0.3109 0.0765 0.079 Uiso 0.90 1 calc PR A 1
H7A3 H 0.5927 0.3356 0.1171 0.079 Uiso 0.90 1 calc PR A 1
C4A C 0.6568(11) 0.3895(8) 0.3941(7) 0.0456(18) Uani 0.70 1 d PDU A 1
H4A1 H 0.5479 0.3511 0.4108 0.055 Uiso 0.70 1 calc PR A 1
H4A2 H 0.7152 0.3208 0.3783 0.055 Uiso 0.70 1 calc PR A 1
C5A C 0.7577(16) 0.4828(12) 0.4783(10) 0.086(3) Uani 0.70 1 d PDU A 1
H5A1 H 0.8702 0.5157 0.4649 0.128 Uiso 0.70 1 calc PR A 1
H5A2 H 0.7718 0.4464 0.5370 0.128 Uiso 0.70 1 calc PR A 1
H5A3 H 0.7034 0.5529 0.4930 0.128 Uiso 0.70 1 calc PR A 1
C4B C 0.646(4) 0.455(3) 0.4231(14) 0.0456(18) Uani 0.20 1 d PDU A 1
H4B1 H 0.7325 0.4057 0.4289 0.055 Uiso 0.20 1 calc PR A 1
H4B2 H 0.7154 0.5453 0.4446 0.055 Uiso 0.20 1 calc PR A 1
C5B C 0.605(6) 0.451(4) 0.511(2) 0.086(3) Uani 0.20 1 d PDU A 1
H5B1 H 0.6294 0.5387 0.5543 0.128 Uiso 0.20 1 calc PR A 1
H5B2 H 0.6714 0.4029 0.5454 0.128 Uiso 0.20 1 calc PR A 1
H5B3 H 0.4822 0.4089 0.4987 0.128 Uiso 0.20 1 calc PR A 1
N5B N 0.583(6) 0.440(4) 0.247(3) 0.064(2) Uani 0.10 1 d PD A 2
C6B C 0.527(14) 0.362(7) 0.145(3) 0.0658(19) Uani 0.10 1 d PDU A 2
H6B1 H 0.4122 0.3054 0.1377 0.079 Uiso 0.10 1 calc PR A 2
H6B2 H 0.6051 0.3064 0.1343 0.079 Uiso 0.10 1 calc PR A 2
C7B C 0.516(8) 0.431(6) 0.056(4) 0.0528(19) Uani 0.10 1 d PDU A 2
H7B1 H 0.6315 0.4767 0.0542 0.079 Uiso 0.10 1 calc PR A 2
H7B2 H 0.4465 0.4914 0.0671 0.079 Uiso 0.10 1 calc PR A 2
H7B3 H 0.4633 0.3662 -0.0096 0.079 Uiso 0.10 1 calc PR A 2
C4C C 0.565(7) 0.366(3) 0.337(4) 0.0456(18) Uani 0.10 1 d PDU A 2
H4C1 H 0.4452 0.3158 0.3258 0.055 Uiso 0.10 1 calc PR A 2
H4C2 H 0.6390 0.3065 0.3347 0.055 Uiso 0.10 1 calc PR A 2
C5C C 0.614(13) 0.455(6) 0.430(3) 0.086(3) Uani 0.10 1 d PDU A 2
H5C1 H 0.5702 0.4158 0.4812 0.128 Uiso 0.10 1 calc PR A 2
H5C2 H 0.5664 0.5282 0.4255 0.128 Uiso 0.10 1 calc PR A 2
H5C3 H 0.7389 0.4851 0.4507 0.128 Uiso 0.10 1 calc PR A 2
N1 N 1.1613(4) 0.9571(3) 0.3090(2) 0.0132(6) Uani 1 1 d . . .
N2 N 1.3110(4) 1.1600(3) 0.4135(2) 0.0171(6) Uani 1 1 d . . .
N3 N 1.4055(4) 0.9056(3) 0.2554(2) 0.0184(6) Uani 1 1 d . . .
C1 C 1.1372(4) 1.0835(3) 0.3557(3) 0.0143(7) Uani 1 1 d . . .
H1 H 1.0581 1.0746 0.4030 0.017 Uiso 1 1 calc R . .
C8 C 1.0746(5) 1.1515(3) 0.2781(3) 0.0173(7) Uani 1 1 d . . .
C9 C 1.0346(6) 1.2652(4) 0.3158(3) 0.0268(9) Uani 1 1 d . . .
H9 H 1.0335 1.2916 0.3860 0.032 Uiso 1 1 calc R . .
C10 C 0.9963(6) 1.3407(4) 0.2512(3) 0.0271(9) Uani 1 1 d . . .
H10 H 0.9708 1.4191 0.2782 0.033 Uiso 1 1 calc R . .
C11 C 0.9945(5) 1.3043(4) 0.1487(3) 0.0207(8) Uani 1 1 d . . .
C14 C 0.9556(6) 1.3876(4) 0.0789(3) 0.0269(9) Uani 1 1 d . . .
H14A H 0.9682 1.4746 0.1199 0.040 Uiso 1 1 calc R . .
H14B H 0.8379 1.3517 0.0379 0.040 Uiso 1 1 calc R . .
H14C H 1.0353 1.3905 0.0335 0.040 Uiso 1 1 calc R . .
C12 C 1.0316(5) 1.1885(4) 0.1107(3) 0.0195(7) Uani 1 1 d . . .
H12 H 1.0295 1.1608 0.0402 0.023 Uiso 1 1 calc R . .
C13 C 1.0716(5) 1.1132(3) 0.1756(3) 0.0173(7) Uani 1 1 d . . .
H13 H 1.0970 1.0348 0.1489 0.021 Uiso 1 1 calc R . .
C15 C 1.3610(5) 1.1340(4) 0.5126(3) 0.0234(8) Uani 1 1 d . . .
H15A H 1.3372 1.0411 0.5038 0.035 Uiso 1 1 calc R . .
H15C H 1.2956 1.1696 0.5593 0.035 Uiso 1 1 calc R . .
H15B H 1.4836 1.1739 0.5411 0.035 Uiso 1 1 calc R . .
C2 C 1.3201(4) 0.9800(3) 0.3019(3) 0.0144(7) Uani 1 1 d . . .
C18 C 1.5867(5) 0.9603(4) 0.2543(3) 0.0232(8) Uani 1 1 d . . .
H18A H 1.6463 0.8914 0.2475 0.028 Uiso 1 1 calc R . .
H18B H 1.6445 1.0253 0.3198 0.028 Uiso 1 1 calc R . .
C19 C 1.5982(6) 1.0222(5) 0.1663(4) 0.0361(11) Uani 1 1 d . . .
H19A H 1.5413 0.9578 0.1015 0.054 Uiso 1 1 calc R . .
H19B H 1.7188 1.0568 0.1667 0.054 Uiso 1 1 calc R . .
H19C H 1.5418 1.0919 0.1741 0.054 Uiso 1 1 calc R . .
C16 C 1.3190(5) 0.7798(4) 0.1847(3) 0.0264(9) Uani 1 1 d . . .
H16A H 1.3651 0.7715 0.1224 0.032 Uiso 1 1 calc R . .
H16B H 1.1952 0.7729 0.1643 0.032 Uiso 1 1 calc R . .
C17 C 1.3428(7) 0.6717(4) 0.2321(5) 0.0503(16) Uani 1 1 d . . .
H17A H 1.4653 0.6794 0.2538 0.075 Uiso 1 1 calc R . .
H17B H 1.2872 0.5892 0.1817 0.075 Uiso 1 1 calc R . .
H17C H 1.2912 0.6766 0.2914 0.075 Uiso 1 1 calc R . .

loop_
_atom_site_aniso_label
_atom_site_aniso_U_11
_atom_site_aniso_U_22
_atom_site_aniso_U_33
_atom_site_aniso_U_23
_atom_site_aniso_U_13
_atom_site_aniso_U_12
Pt1 0.01160(7) 0.01240(7) 0.01772(8) 0.00382(5) 0.00507(5) 0.00124(5)
Cl1 0.0195(4) 0.0223(4) 0.0198(4) 0.0032(3) -0.0007(3) 0.0018(3)
Cl2 0.0312(5) 0.0268(5) 0.0208(5) 0.0133(4) 0.0034(4) -0.0016(4)
O1 0.0155(12) 0.0170(12) 0.0183(13) 0.0038(10) 0.0047(10) 0.0023(10)
N4 0.0171(15) 0.0186(16) 0.0333(19) 0.0054(14) 0.0080(14) 0.0003(13)
C3 0.022(2) 0.018(2) 0.077(4) 0.003(2) 0.020(2) 0.0024(17)
N5A 0.038(3) 0.025(2) 0.118(6) -0.001(3) 0.033(4) -0.005(2)
C6A 0.060(3) 0.059(3) 0.078(3) 0.022(3) 0.011(3) 0.014(3)
C7A 0.042(3) 0.047(3) 0.057(3) 0.003(2) 0.004(2) 0.003(2)
C4A 0.052(3) 0.037(3) 0.051(3) 0.019(2) 0.021(2) 0.006(2)
C5A 0.094(4) 0.081(4) 0.082(4) 0.028(3) 0.021(3) 0.018(3)
C4B 0.052(3) 0.037(3) 0.051(3) 0.019(2) 0.021(2) 0.006(2)
C5B 0.094(4) 0.081(4) 0.082(4) 0.028(3) 0.021(3) 0.018(3)
N5B 0.038(3) 0.025(2) 0.118(6) -0.001(3) 0.033(4) -0.005(2)
C6B 0.060(3) 0.059(3) 0.078(3) 0.022(3) 0.011(3) 0.014(3)
C7B 0.042(3) 0.047(3) 0.057(3) 0.003(2) 0.004(2) 0.003(2)
C4C 0.052(3) 0.037(3) 0.051(3) 0.019(2) 0.021(2) 0.006(2)
C5C 0.094(4) 0.081(4) 0.082(4) 0.028(3) 0.021(3) 0.018(3)
N1 0.0134(14) 0.0123(14) 0.0145(14) 0.0039(11) 0.0059(11) 0.0021(11)
N2 0.0187(15) 0.0165(15) 0.0156(15) 0.0034(12) 0.0049(12) 0.0038(12)
N3 0.0096(14) 0.0216(16) 0.0221(16) 0.0032(13) 0.0051(12) 0.0016(12)
C1 0.0164(16) 0.0112(16) 0.0170(17) 0.0041(13) 0.0066(14) 0.0043(13)
C8 0.0168(17) 0.0176(17) 0.0200(18) 0.0077(14) 0.0058(14) 0.0055(14)
C9 0.040(2) 0.029(2) 0.021(2) 0.0106(17) 0.0126(18) 0.0206(19)
C10 0.037(2) 0.028(2) 0.026(2) 0.0112(17) 0.0125(18) 0.0205(19)
C11 0.0184(18) 0.0233(19) 0.024(2) 0.0128(16) 0.0057(15) 0.0061(15)
C14 0.031(2) 0.029(2) 0.026(2) 0.0153(17) 0.0060(17) 0.0104(18)
C12 0.0187(18) 0.0219(19) 0.0160(17) 0.0074(15) 0.0032(14) 0.0000(15)
C13 0.0170(17) 0.0143(17) 0.0186(18) 0.0037(14) 0.0041(14) 0.0005(13)
C15 0.029(2) 0.0227(19) 0.0139(18) 0.0031(15) -0.0004(15) 0.0025(16)
C2 0.0150(16) 0.0147(16) 0.0124(16) 0.0050(13) 0.0025(13) 0.0008(13)
C18 0.0131(17) 0.033(2) 0.025(2) 0.0076(17) 0.0076(15) 0.0071(16)
C19 0.025(2) 0.052(3) 0.038(3) 0.021(2) 0.015(2) 0.010(2)
C16 0.0170(18) 0.029(2) 0.025(2) -0.0096(17) 0.0028(16) 0.0056(16)
C17 0.035(3) 0.020(2) 0.078(4) -0.010(2) -0.010(3) 0.011(2)

loop_
_atom_type_symbol
_atom_type_description
_atom_type_scat_dispersion_real
_atom_type_scat_dispersion_imag
_atom_type_scat_source
C C 0.0033 0.0016 'International Tables Vol C Tables 4.2.6.8 and 6.1.1.4'
H H 0.0000 0.0000 'International Tables Vol C Tables 4.2.6.8 and 6.1.1.4'
Cl Cl 0.1484 0.1585 'International Tables Vol C Tables 4.2.6.8 and 6.1.1.4'
N N 0.0061 0.0033 'International Tables Vol C Tables 4.2.6.8 and 6.1.1.4'
O O 0.0106 0.0060 'International Tables Vol C Tables 4.2.6.8 and 6.1.1.4'
Pt Pt -1.7033 8.3905 'International Tables Vol C Tables 4.2.6.8 and 6.1.1.4'

loop_
_geom_angle_atom_site_label_1
_geom_angle_atom_site_label_2
_geom_angle_atom_site_label_3
_geom_angle
_geom_angle_site_symmetry_1
_geom_angle_site_symmetry_3
_geom_angle_publ_flag
N4 Pt1 N1 177.65(13) . . ?
N4 Pt1 Cl1 88.99(11) . . ?
N1 Pt1 Cl1 92.65(9) . . ?
N4 Pt1 Cl2 89.67(11) . . ?
N1 Pt1 Cl2 88.74(9) . . ?
Cl1 Pt1 Cl2 178.13(3) . . ?
C2 O1 N2 105.8(2) . . ?
C3 N4 Pt1 177.3(4) . . ?
N4 C3 N5A 173.3(7) . . ?
N4 C3 N5B 155.2(18) . . ?
N5A C3 N5B 31.4(16) . . ?
C3 N5A C6A 122.7(7) . . ?
C3 N5A C4A 120.2(6) . . ?
C6A N5A C4A 117.1(6) . . ?
C3 N5A C4B 104.7(10) . . ?
C6A N5A C4B 125.7(12) . . ?
C4A N5A C4B 28.0(11) . . ?
N5A C6A C7A 110.6(7) . . ?
N5A C6A H6A1 109.5 . . ?
C7A C6A H6A1 109.5 . . ?
N5A C6A H6A2 109.5 . . ?
C7A C6A H6A2 109.5 . . ?
H6A1 C6A H6A2 108.1 . . ?
C5A C4A N5A 114.1(8) . . ?
C5A C4A H4A1 108.7 . . ?
N5A C4A H4A1 108.7 . . ?
C5A C4A H4A2 108.7 . . ?
N5A C4A H4A2 108.7 . . ?
H4A1 C4A H4A2 107.6 . . ?
C5B C4B N5A 158(3) . . ?
C5B C4B H4B1 96.9 . . ?
N5A C4B H4B1 96.9 . . ?
C5B C4B H4B2 96.9 . . ?
N5A C4B H4B2 96.9 . . ?
H4B1 C4B H4B2 103.5 . . ?
C3 N5B C6B 130(6) . . ?
C3 N5B C4C 104.7(18) . . ?
C6B N5B C4C 116(4) . . ?
N5B C6B C7B 118(5) . . ?
N5B C6B H6B1 107.8 . . ?
C7B C6B H6B1 107.8 . . ?
N5B C6B H6B2 107.8 . . ?
C7B C6B H6B2 107.8 . . ?
H6B1 C6B H6B2 107.2 . . ?
C6B C7B H7B1 109.5 . . ?
C6B C7B H7B2 109.5 . . ?
H7B1 C7B H7B2 109.5 . . ?
C6B C7B H7B3 109.5 . . ?
H7B1 C7B H7B3 109.5 . . ?
H7B2 C7B H7B3 109.5 . . ?
C5C C4C N5B 109(3) . . ?
C5C C4C H4C1 109.8 . . ?
N5B C4C H4C1 109.8 . . ?
C5C C4C H4C2 109.8 . . ?
N5B C4C H4C2 109.8 . . ?
H4C1 C4C H4C2 108.3 . . ?
C4C C5C H5C1 109.5 . . ?
C4C C5C H5C2 109.5 . . ?
H5C1 C5C H5C2 109.5 . . ?
C4C C5C H5C3 109.5 . . ?
H5C1 C5C H5C3 109.5 . . ?
H5C2 C5C H5C3 109.5 . . ?
C2 N1 C1 105.4(3) . . ?
C2 N1 Pt1 131.9(2) . . ?
C1 N1 Pt1 121.2(2) . . ?
C15 N2 O1 105.8(3) . . ?
C15 N2 C1 113.3(3) . . ?
O1 N2 C1 100.1(2) . . ?
C2 N3 C16 122.1(3) . . ?
C2 N3 C18 119.8(3) . . ?
C16 N3 C18 116.6(3) . . ?
N2 C1 N1 103.9(3) . . ?
N2 C1 C8 108.0(3) . . ?
N1 C1 C8 113.6(3) . . ?
N2 C1 H1 110.4 . . ?
N1 C1 H1 110.4 . . ?
C8 C1 H1 110.4 . . ?
C13 C8 C9 119.1(3) . . ?
C13 C8 C1 123.7(3) . . ?
C9 C8 C1 116.9(3) . . ?
C8 C9 C10 120.2(4) . . ?
C8 C9 H9 119.9 . . ?
C10 C9 H9 119.9 . . ?
C11 C10 C9 121.4(4) . . ?
C11 C10 H10 119.3 . . ?
C9 C10 H10 119.3 . . ?
C10 C11 C12 118.2(3) . . ?
C10 C11 C14 121.3(4) . . ?
C12 C11 C14 120.5(4) . . ?
C11 C14 H14A 109.5 . . ?
C11 C14 H14B 109.5 . . ?
H14A C14 H14B 109.5 . . ?
C11 C14 H14C 109.5 . . ?
H14A C14 H14C 109.5 . . ?
H14B C14 H14C 109.5 . . ?
C13 C12 C11 120.5(4) . . ?
C13 C12 H12 119.8 . . ?
C11 C12 H12 119.8 . . ?
C8 C13 C12 120.6(3) . . ?
C8 C13 H13 119.7 . . ?
C12 C13 H13 119.7 . . ?
N2 C15 H15A 109.5 . . ?
N2 C15 H15C 109.5 . . ?
H15A C15 H15C 109.5 . . ?
N2 C15 H15B 109.5 . . ?
H15A C15 H15B 109.5 . . ?
H15C C15 H15B 109.5 . . ?
N1 C2 N3 131.4(3) . . ?
N1 C2 O1 114.1(3) . . ?
N3 C2 O1 114.5(3) . . ?
N3 C18 C19 110.9(3) . . ?
N3 C18 H18A 109.5 . . ?
C19 C18 H18A 109.5 . . ?
N3 C18 H18B 109.5 . . ?
C19 C18 H18B 109.5 . . ?
H18A C18 H18B 108.0 . . ?
C18 C19 H19A 109.5 . . ?
C18 C19 H19B 109.5 . . ?
H19A C19 H19B 109.5 . . ?
C18 C19 H19C 109.5 . . ?
H19A C19 H19C 109.5 . . ?
H19B C19 H19C 109.5 . . ?
N3 C16 C17 111.8(4) . . ?
N3 C16 H16A 109.3 . . ?
C17 C16 H16A 109.3 . . ?
N3 C16 H16B 109.3 . . ?
C17 C16 H16B 109.3 . . ?
H16A C16 H16B 107.9 . . ?
C16 C17 H17A 109.5 . . ?
C16 C17 H17B 109.5 . . ?
H17A C17 H17B 109.5 . . ?
C16 C17 H17C 109.5 . . ?
H17A C17 H17C 109.5 . . ?
H17B C17 H17C 109.5 . . ?

loop_
_geom_bond_atom_site_label_1
_geom_bond_atom_site_label_2
_geom_bond_distance
_geom_bond_site_symmetry_2
_geom_bond_publ_flag
Pt1 N4 1.960(3) . yes
Pt1 N1 2.003(3) . yes
Pt1 Cl1 2.2983(9) . yes
Pt1 Cl2 2.3002(10) . yes
O1 C2 1.364(4) . yes
O1 N2 1.474(4) . yes
N4 C3 1.141(5) . yes
C3 N5A 1.335(7) . yes
C3 N5B 1.35(2) . yes
N5A C6A 1.363(10) . ?
N5A C4A 1.540(10) . ?
N5A C4B 1.655(17) . ?
C6A C7A 1.428(12) . ?
C6A H6A1 0.9900 . ?
C6A H6A2 0.9900 . ?
C7A H7A1 0.9800 . ?
C7A H7A2 0.9800 . ?
C7A H7A3 0.9800 . ?
C4A C5A 1.371(14) . ?
C4A H4A1 0.9900 . ?
C4A H4A2 0.9900 . ?
C5A H5A1 0.9800 . ?
C5A H5A2 0.9800 . ?
C5A H5A3 0.9800 . ?
C4B C5B 1.32(2) . ?
C4B H4B1 0.9900 . ?
C4B H4B2 0.9900 . ?
C5B H5B1 0.9800 . ?
C5B H5B2 0.9800 . ?
C5B H5B3 0.9800 . ?
N5B C6B 1.42(2) . ?
N5B C4C 1.64(2) . ?
C6B C7B 1.57(2) . ?
C6B H6B1 0.9900 . ?
C6B H6B2 0.9900 . ?
C7B H7B1 0.9800 . ?
C7B H7B2 0.9800 . ?
C7B H7B3 0.9800 . ?
C4C C5C 1.38(2) . ?
C4C H4C1 0.9900 . ?
C4C H4C2 0.9900 . ?
C5C H5C1 0.9800 . ?
C5C H5C2 0.9800 . ?
C5C H5C3 0.9800 . ?
N1 C2 1.299(4) . yes
N1 C1 1.480(4) . yes
N2 C15 1.465(5) . ?
N2 C1 1.478(5) . yes
N3 C2 1.328(5) . ?
N3 C16 1.461(5) . ?
N3 C18 1.484(5) . ?
C1 C8 1.517(5) . ?
C1 H1 1.0000 . ?
C8 C13 1.379(5) . ?
C8 C9 1.386(5) . ?
C9 C10 1.390(5) . ?
C9 H9 0.9500 . ?
C10 C11 1.379(6) . ?
C10 H10 0.9500 . ?
C11 C12 1.396(5) . ?
C11 C14 1.511(5) . ?
C14 H14A 0.9800 . ?
C14 H14B 0.9800 . ?
C14 H14C 0.9800 . ?
C12 C13 1.394(5) . ?
C12 H12 0.9500 . ?
C13 H13 0.9500 . ?
C15 H15A 0.9800 . ?
C15 H15C 0.9800 . ?
C15 H15B 0.9800 . ?
C18 C19 1.523(6) . ?
C18 H18A 0.9900 . ?
C18 H18B 0.9900 . ?
C19 H19A 0.9800 . ?
C19 H19B 0.9800 . ?
C19 H19C 0.9800 . ?
C16 C17 1.514(7) . ?
C16 H16A 0.9900 . ?
C16 H16B 0.9900 . ?
C17 H17A 0.9800 . ?
C17 H17B 0.9800 . ?
C17 H17C 0.9800 . ?
